data_7006479
loop_
_publ_author_name
'Mochida, Tomoyuki'
'Okazawa, Kazuya'
'Horikoshi, Ryo'

_publ_section_title
;
 Metal complexes from 1,1'-di(pyrazinyl)ferrocene: coordination
 polymers and bridged diferrocenes.
;
_journal_issue 5
_journal_name_full 'Dalton transactions (Cambridge, England : 2003)'
_journal_page_first 693
_journal_page_last 704
_journal_paper_doi 10.1039/b511286a
_journal_year 2006
_chemical_formula_sum 'C42 H33 Ag2 Cl Fe N10 O6'
_chemical_formula_weight 1136.67
_chemical_name_systematic
;
?
;
_space_group_IT_number 9
_symmetry_cell_setting monoclinic
_symmetry_space_group_name_Hall 'C -2yc'
_symmetry_space_group_name_H-M 'C 1 c 1'
_atom_sites_solution_hydrogens geom
_atom_sites_solution_primary direct
_atom_sites_solution_secondary difmap
_audit_creation_method SHELXL-97
_cell_angle_alpha 90.00
_cell_angle_beta 98.0440(10)
_cell_angle_gamma 90.00
_cell_formula_units_Z 4
_cell_length_a 20.7418(10)
_cell_length_b 13.2726(7)
_cell_length_c 14.9841(7)
_cell_measurement_temperature 296(2)
_cell_volume 4084.5(3)
_computing_cell_refinement 'Bruker SMART'
_computing_data_collection 'Bruker SMART'
_computing_data_reduction 'Bruker SAINT'
_computing_molecular_graphics 'Bruker SHELXTL'
_computing_publication_material 'Bruker SHELXTL'
_computing_structure_refinement 'SHELXL-97 (Sheldrick, 1997)'
_computing_structure_solution 'SHELXS-97 (Sheldrick, 1990)'
_diffrn_ambient_temperature 296(2)
_diffrn_detector_area_resol_mean 8.366
_diffrn_measured_fraction_theta_full 0.996
_diffrn_measured_fraction_theta_max 0.996
_diffrn_measurement_device_type 'CCD area detector'
_diffrn_measurement_method 'phi and omega scans'
_diffrn_radiation_monochromator graphite
_diffrn_radiation_source 'fine-focus sealed tube'
_diffrn_radiation_type MoK\a
_diffrn_radiation_wavelength 0.71073
_diffrn_reflns_av_R_equivalents 0.0172
_diffrn_reflns_av_sigmaI/netI 0.0294
_diffrn_reflns_limit_h_max 26
_diffrn_reflns_limit_h_min -27
_diffrn_reflns_limit_k_max 17
_diffrn_reflns_limit_k_min -17
_diffrn_reflns_limit_l_max 15
_diffrn_reflns_limit_l_min -19
_diffrn_reflns_number 15015
_diffrn_reflns_theta_full 28.34
_diffrn_reflns_theta_max 28.34
_diffrn_reflns_theta_min 1.83
_exptl_absorpt_coefficient_mu 1.770
_exptl_absorpt_correction_T_max 0.7185
_exptl_absorpt_correction_T_min 0.5379
_exptl_absorpt_correction_type empirical
_exptl_absorpt_process_details 'SADABS;Sheldrick 1996'
_exptl_crystal_colour red
_exptl_crystal_density_diffrn 1.848
_exptl_crystal_density_meas 0
_exptl_crystal_density_method 'not measured'
_exptl_crystal_description needle
_exptl_crystal_F_000 2264
_exptl_crystal_size_max 0.40
_exptl_crystal_size_mid 0.06
_exptl_crystal_size_min 0.05
_refine_diff_density_max 1.444
_refine_diff_density_min -0.677
_refine_diff_density_rms 0.098
_refine_ls_abs_structure_details 'Flack H D (1983), Acta Cryst. A39, 876-881'
_refine_ls_abs_structure_Flack 0.50(2)
_refine_ls_extinction_method none
_refine_ls_goodness_of_fit_ref 1.036
_refine_ls_hydrogen_treatment mixed
_refine_ls_matrix_type full
_refine_ls_number_parameters 527
_refine_ls_number_reflns 7337
_refine_ls_number_restraints 2
_refine_ls_restrained_S_all 1.036
_refine_ls_R_factor_all 0.0436
_refine_ls_R_factor_gt 0.0406
_refine_ls_shift/su_max 0.002
_refine_ls_shift/su_mean 0.000
_refine_ls_structure_factor_coef Fsqd
_refine_ls_weighting_details 'calc w=1/[\s^2^(Fo^2^)+(0.0842P)^2^+0.6300P] where P=(Fo^2^+2Fc^2^)/3'
_refine_ls_weighting_scheme calc
_refine_ls_wR_factor_gt 0.1119
_refine_ls_wR_factor_ref 0.1152
_reflns_number_gt 6807
_reflns_number_total 7337
_reflns_threshold_expression >2sigma(I)
_cod_data_source_file b511286a.txt
_cod_data_source_block 6b
_cod_depositor_comments
;
The following automatic conversions were performed:
'_symmetry_cell_setting' value 'Monoclinic' changed to 'monoclinic'
according to '/home/saulius/struct/CIF-dictionaries/cif_core.dic'
dictionary named 'cif_core.dic' version 2.4.1 from 2010-06-29.

Automatic conversion script
Id: cif_fix_enum 1527 2010-12-29 10:47:43Z saulius 
;
_cod_original_sg_symbol_H-M Cc
_cod_original_formula_sum 'C42 H33 Ag2 Cl Fe1 N10 O6'
_cod_database_code 7006479

loop_
_symmetry_equiv_pos_as_xyz
'x, y, z'
'x, -y, z+1/2'
'x+1/2, y+1/2, z'
'x+1/2, -y+1/2, z+1/2'

loop_
_atom_site_label
_atom_site_type_symbol
_atom_site_fract_x
_atom_site_fract_y
_atom_site_fract_z
_atom_site_U_iso_or_equiv
_atom_site_adp_type
_atom_site_occupancy
_atom_site_symmetry_multiplicity
_atom_site_calc_flag
_atom_site_refinement_flags
_atom_site_disorder_assembly
_atom_site_disorder_group
Ag1 Ag 0.95001(2) 0.28800(4) 0.55678(3) 0.06637(15) Uani 1 1 d . . .
Ag2 Ag 0.86409(2) 0.30291(3) 0.72290(3) 0.05713(12) Uani 1 1 d . . .
C1 C 0.8416(2) 0.6589(3) 0.4436(3) 0.0388(9) Uani 1 1 d . . .
C2 C 0.8856(2) 0.7174(4) 0.5044(4) 0.0487(11) Uani 1 1 d . . .
H2 H 0.9184 0.6923 0.5471 0.058 Uiso 1 1 calc R . .
C3 C 0.8704(3) 0.8213(5) 0.4883(5) 0.0610(15) Uani 1 1 d . . .
H3 H 0.8921 0.8757 0.5180 0.073 Uiso 1 1 calc R . .
C4 C 0.8163(3) 0.8270(4) 0.4189(5) 0.0593(15) Uani 1 1 d . . .
H4 H 0.7965 0.8861 0.3956 0.071 Uiso 1 1 calc R . .
C5 C 0.7973(3) 0.7270(4) 0.3904(4) 0.0479(11) Uani 1 1 d . . .
H5 H 0.7630 0.7093 0.3463 0.057 Uiso 1 1 calc R . .
C6 C 0.7415(3) 0.6577(4) 0.6046(4) 0.0457(11) Uani 1 1 d . . .
C7 C 0.7878(3) 0.7185(4) 0.6580(4) 0.0539(13) Uani 1 1 d . . .
H7 H 0.8227 0.6965 0.6992 0.065 Uiso 1 1 calc R . .
C8 C 0.7704(4) 0.8198(5) 0.6361(5) 0.0663(19) Uani 1 1 d . . .
H8 H 0.7917 0.8763 0.6626 0.080 Uiso 1 1 calc R . .
C9 C 0.7184(4) 0.8217(5) 0.5711(6) 0.070(2) Uani 1 1 d . . .
H9 H 0.6987 0.8797 0.5451 0.084 Uiso 1 1 calc R . .
C10 C 0.6981(3) 0.7208(4) 0.5482(5) 0.0592(15) Uani 1 1 d . . .
H10 H 0.6637 0.7007 0.5054 0.071 Uiso 1 1 calc R . .
C11 C 0.8377(2) 0.5501(4) 0.4359(3) 0.0384(9) Uani 1 1 d . . .
C12 C 0.7861(3) 0.4103(4) 0.3713(4) 0.0514(11) Uani 1 1 d . . .
H12 H 0.7521 0.3812 0.3329 0.062 Uiso 1 1 calc R . .
C13 C 0.8335(3) 0.3484(4) 0.4191(4) 0.0553(12) Uani 1 1 d . . .
H13 H 0.8309 0.2790 0.4105 0.066 Uiso 1 1 calc R . .
C14 C 0.8842(2) 0.4863(4) 0.4844(3) 0.0422(9) Uani 1 1 d . . .
H14 H 0.9179 0.5149 0.5237 0.051 Uiso 1 1 calc R . .
C15 C 0.7389(2) 0.5456(3) 0.6011(3) 0.0393(9) Uani 1 1 d . . .
C16 C 0.6887(3) 0.4035(5) 0.5473(4) 0.0565(12) Uani 1 1 d . . .
H16 H 0.6545 0.3711 0.5120 0.068 Uiso 1 1 calc R . .
C17 C 0.7370(3) 0.3452(4) 0.5953(4) 0.0531(12) Uani 1 1 d . . .
H17 H 0.7352 0.2754 0.5899 0.064 Uiso 1 1 calc R . .
C18 C 0.7860(2) 0.4886(4) 0.6521(3) 0.0436(10) Uani 1 1 d . . .
H18 H 0.8191 0.5207 0.6899 0.052 Uiso 1 1 calc R . .
C19 C 0.9921(2) -0.0407(4) 0.8691(3) 0.0402(9) Uani 1 1 d . . .
C20 C 0.9492(3) -0.1103(4) 0.8168(4) 0.0506(11) Uani 1 1 d . . .
H20 H 0.9135 -0.0933 0.7749 0.061 Uiso 1 1 calc R . .
C21 C 0.9706(3) -0.2087(4) 0.8400(5) 0.0535(13) Uani 1 1 d . . .
H21 H 0.9513 -0.2679 0.8162 0.064 Uiso 1 1 calc R . .
C22 C 1.0271(3) -0.2022(4) 0.9063(4) 0.0518(12) Uani 1 1 d . . .
H22 H 1.0511 -0.2563 0.9326 0.062 Uiso 1 1 calc R . .
C23 C 1.0403(3) -0.0987(4) 0.9253(3) 0.0443(10) Uani 1 1 d . . .
H23 H 1.0740 -0.0732 0.9666 0.053 Uiso 1 1 calc R . .
C24 C 1.0889(2) -0.0427(3) 0.7075(3) 0.0395(9) Uani 1 1 d . . .
C25 C 1.0470(3) -0.1115(4) 0.6582(3) 0.0473(10) Uani 1 1 d . . .
H25 H 1.0120 -0.0951 0.6148 0.057 Uiso 1 1 calc R . .
C26 C 1.0672(4) -0.2116(4) 0.6859(5) 0.0555(13) Uani 1 1 d . . .
H26 H 1.0476 -0.2714 0.6641 0.067 Uiso 1 1 calc R . .
C27 C 1.1216(3) -0.2023(4) 0.7517(5) 0.0549(14) Uani 1 1 d . . .
H27 H 1.1448 -0.2553 0.7814 0.066 Uiso 1 1 calc R . .
C28 C 1.1357(2) -0.0977(4) 0.7656(4) 0.0454(10) Uani 1 1 d . . .
H28 H 1.1696 -0.0707 0.8056 0.054 Uiso 1 1 calc R . .
C29 C 0.9891(2) 0.0685(4) 0.8668(3) 0.0379(8) Uani 1 1 d . . .
C30 C 1.0318(3) 0.2202(4) 0.9165(4) 0.0513(11) Uani 1 1 d . . .
H30 H 1.0620 0.2579 0.9543 0.062 Uiso 1 1 calc R . .
C31 C 0.9870(3) 0.2699(4) 0.8583(4) 0.0493(11) Uani 1 1 d . . .
H31 H 0.9883 0.3399 0.8557 0.059 Uiso 1 1 calc R . .
C32 C 0.9420(2) 0.1195(4) 0.8096(3) 0.0417(9) Uani 1 1 d . . .
H32 H 0.9101 0.0826 0.7738 0.050 Uiso 1 1 calc R . .
C33 C 1.0866(2) 0.0679(3) 0.7011(3) 0.0368(8) Uani 1 1 d . . .
C34 C 1.1290(3) 0.2219(4) 0.7399(4) 0.0528(12) Uani 1 1 d . . .
H34 H 1.1618 0.2610 0.7713 0.063 Uiso 1 1 calc R . .
C35 C 1.0795(3) 0.2691(4) 0.6874(4) 0.0489(11) Uani 1 1 d . . .
H35 H 1.0782 0.3391 0.6850 0.059 Uiso 1 1 calc R . .
C36 C 1.0367(2) 0.1163(4) 0.6447(3) 0.0439(10) Uani 1 1 d . . .
H36 H 1.0052 0.0776 0.6100 0.053 Uiso 1 1 calc R . .
C37 C 0.6554(3) 0.0251(5) 0.3823(4) 0.1104(14) Uani 1 1 d G . .
C38 C 0.5938(4) -0.0182(5) 0.3751(4) 0.1104(14) Uani 1 1 d G . .
H38 H 0.5762 -0.0498 0.3218 0.132 Uiso 1 1 calc R . .
C39 C 0.5586(3) -0.0141(5) 0.4474(5) 0.1104(14) Uani 1 1 d G . .
H39 H 0.5175 -0.0431 0.4426 0.132 Uiso 1 1 calc R . .
C40 C 0.5850(3) 0.0332(5) 0.5270(4) 0.1104(14) Uani 1 1 d G . .
H40 H 0.5615 0.0359 0.5754 0.132 Uiso 1 1 calc R . .
C41 C 0.6465(4) 0.0764(4) 0.5342(4) 0.1104(14) Uani 1 1 d G . .
H41 H 0.6642 0.1081 0.5874 0.132 Uiso 1 1 calc R . .
C42 C 0.6817(3) 0.0724(5) 0.4619(5) 0.1104(14) Uani 1 1 d G . .
H42 H 0.7229 0.1014 0.4667 0.132 Uiso 1 1 calc R . .
Cl1 Cl 0.6974(3) 0.0190(4) 0.2941(4) 0.194(2) Uani 1 1 d . . .
Fe2 Fe 1.04364(3) -0.12939(4) 0.79198(4) 0.03605(13) Uani 1 1 d . . .
Fe1 Fe 0.79202(3) 0.74523(5) 0.52590(5) 0.04296(16) Uani 1 1 d . . .
N1 N 0.7887(2) 0.5101(4) 0.3799(3) 0.0485(9) Uani 1 1 d . . .
N2 N 0.8818(2) 0.3861(3) 0.4761(3) 0.0473(9) Uani 1 1 d . . .
N3 N 0.6890(2) 0.5032(4) 0.5492(3) 0.0504(10) Uani 1 1 d . . .
N4 N 0.7850(2) 0.3873(3) 0.6483(3) 0.0436(8) Uani 1 1 d . . .
N5 N 1.0350(2) 0.1195(3) 0.9226(3) 0.0472(9) Uani 1 1 d . . .
N6 N 0.9407(2) 0.2199(3) 0.8041(3) 0.0428(8) Uani 1 1 d . . .
N7 N 1.1326(2) 0.1219(3) 0.7487(3) 0.0466(9) Uani 1 1 d . . .
N8 N 1.0331(2) 0.2158(3) 0.6394(3) 0.0495(10) Uani 1 1 d . . .
N9 N 0.8527(3) 0.0949(5) 0.5952(5) 0.0785(17) Uani 1 1 d . . .
N10 N 0.9542(2) 0.5150(3) 0.7185(3) 0.0486(9) Uani 1 1 d . . .
O1 O 0.8833(4) 0.0213(6) 0.6145(6) 0.117(2) Uani 1 1 d . . .
O2 O 0.8525(6) 0.1641(9) 0.5554(9) 0.196(6) Uani 1 1 d . . .
O3 O 0.8086(5) 0.1019(10) 0.6479(8) 0.161(4) Uani 1 1 d . . .
O4 O 0.9281(3) 0.5049(6) 0.7843(4) 0.097(2) Uani 1 1 d . . .
O5 O 0.9704(4) 0.4344(5) 0.6851(5) 0.112(2) Uani 1 1 d . . .
O6 O 0.9593(5) 0.5959(5) 0.6859(5) 0.132(3) Uani 1 1 d . . .

loop_
_atom_site_aniso_label
_atom_site_aniso_U_11
_atom_site_aniso_U_22
_atom_site_aniso_U_33
_atom_site_aniso_U_23
_atom_site_aniso_U_13
_atom_site_aniso_U_12
Ag1 0.0608(3) 0.0661(3) 0.0700(3) 0.0211(2) 0.0012(2) 0.0218(2)
Ag2 0.0585(2) 0.0522(2) 0.0576(2) 0.00724(17) -0.00280(17) 0.01674(18)
C1 0.040(2) 0.040(2) 0.038(2) 0.0027(16) 0.0088(17) 0.0083(17)
C2 0.036(2) 0.055(3) 0.057(3) -0.001(2) 0.013(2) -0.001(2)
C3 0.066(4) 0.047(3) 0.077(4) -0.004(3) 0.032(3) -0.014(3)
C4 0.068(4) 0.042(3) 0.074(4) 0.015(2) 0.033(3) 0.013(3)
C5 0.050(3) 0.048(3) 0.047(3) 0.009(2) 0.011(2) 0.010(2)
C6 0.046(3) 0.042(2) 0.053(3) 0.0036(19) 0.019(2) 0.0066(19)
C7 0.067(3) 0.046(3) 0.054(3) -0.006(2) 0.026(3) -0.002(2)
C8 0.080(5) 0.046(3) 0.081(4) -0.012(3) 0.043(4) 0.002(3)
C9 0.071(4) 0.039(3) 0.112(6) 0.011(3) 0.051(4) 0.014(3)
C10 0.046(3) 0.051(3) 0.087(4) 0.017(3) 0.031(3) 0.008(2)
C11 0.037(2) 0.047(2) 0.0328(19) -0.0002(16) 0.0101(16) 0.0071(17)
C12 0.051(3) 0.051(3) 0.050(3) -0.007(2) 0.000(2) 0.002(2)
C13 0.062(3) 0.051(3) 0.053(3) -0.003(2) 0.011(2) 0.001(2)
C14 0.039(2) 0.045(2) 0.041(2) -0.0022(18) 0.0018(17) 0.0072(18)
C15 0.040(2) 0.038(2) 0.042(2) 0.0048(16) 0.0131(18) 0.0002(17)
C16 0.043(3) 0.052(3) 0.071(3) 0.000(2) -0.002(2) -0.008(2)
C17 0.054(3) 0.042(3) 0.064(3) 0.001(2) 0.011(2) -0.002(2)
C18 0.037(2) 0.051(3) 0.042(2) -0.0011(18) 0.0003(17) -0.0009(19)
C19 0.042(2) 0.041(2) 0.039(2) -0.0021(16) 0.0073(17) -0.0003(17)
C20 0.038(2) 0.054(3) 0.060(3) -0.006(2) 0.008(2) -0.011(2)
C21 0.059(3) 0.039(2) 0.067(3) -0.002(2) 0.024(3) -0.011(2)
C22 0.064(3) 0.040(2) 0.054(3) 0.011(2) 0.015(2) 0.004(2)
C23 0.057(3) 0.042(2) 0.033(2) 0.0072(17) 0.0036(19) 0.003(2)
C24 0.040(2) 0.037(2) 0.043(2) 0.0028(16) 0.0093(18) -0.0008(16)
C25 0.058(3) 0.048(2) 0.036(2) -0.0046(18) 0.0063(19) -0.002(2)
C26 0.067(3) 0.042(2) 0.060(3) -0.014(2) 0.015(3) -0.007(2)
C27 0.054(3) 0.031(2) 0.082(4) 0.005(2) 0.018(3) 0.0057(19)
C28 0.038(2) 0.040(2) 0.058(3) 0.0017(19) 0.0040(19) -0.0017(18)
C29 0.040(2) 0.041(2) 0.0342(19) -0.0037(15) 0.0088(16) -0.0001(16)
C30 0.047(3) 0.048(3) 0.057(3) -0.007(2) 0.000(2) -0.001(2)
C31 0.053(3) 0.041(2) 0.055(3) -0.0017(19) 0.012(2) 0.004(2)
C32 0.042(2) 0.041(2) 0.043(2) -0.0046(17) 0.0082(18) 0.0001(18)
C33 0.037(2) 0.039(2) 0.036(2) -0.0019(15) 0.0120(16) -0.0014(16)
C34 0.051(3) 0.041(2) 0.065(3) 0.001(2) 0.006(2) -0.004(2)
C35 0.057(3) 0.033(2) 0.058(3) 0.002(2) 0.014(2) 0.006(2)
C36 0.046(2) 0.044(2) 0.042(2) 0.0044(18) 0.0102(19) 0.0049(19)
C37 0.120(3) 0.067(2) 0.139(4) 0.024(2) 0.001(3) 0.020(2)
C38 0.120(3) 0.067(2) 0.139(4) 0.024(2) 0.001(3) 0.020(2)
C39 0.120(3) 0.067(2) 0.139(4) 0.024(2) 0.001(3) 0.020(2)
C40 0.120(3) 0.067(2) 0.139(4) 0.024(2) 0.001(3) 0.020(2)
C41 0.120(3) 0.067(2) 0.139(4) 0.024(2) 0.001(3) 0.020(2)
C42 0.120(3) 0.067(2) 0.139(4) 0.024(2) 0.001(3) 0.020(2)
Cl1 0.220(5) 0.200(5) 0.180(4) 0.096(4) 0.089(4) 0.096(4)
Fe2 0.0371(3) 0.0315(3) 0.0391(3) -0.0012(2) 0.0036(2) -0.0023(2)
Fe1 0.0415(3) 0.0349(3) 0.0556(4) 0.0033(3) 0.0179(3) 0.0022(2)
N1 0.043(2) 0.058(2) 0.044(2) -0.0030(18) 0.0009(16) 0.0060(18)
N2 0.050(2) 0.048(2) 0.045(2) 0.0040(16) 0.0074(17) 0.0069(18)
N3 0.0386(19) 0.052(2) 0.059(2) 0.0096(19) 0.0018(17) 0.0031(17)
N4 0.0406(19) 0.043(2) 0.046(2) 0.0043(15) 0.0039(16) 0.0047(16)
N5 0.045(2) 0.045(2) 0.048(2) -0.0057(16) -0.0052(17) 0.0030(16)
N6 0.046(2) 0.044(2) 0.0396(19) -0.0013(15) 0.0082(16) 0.0066(16)
N7 0.040(2) 0.044(2) 0.054(2) 0.0040(17) 0.0014(17) 0.0038(16)
N8 0.052(2) 0.053(2) 0.044(2) 0.0110(17) 0.0109(18) 0.0142(19)
N9 0.081(4) 0.050(3) 0.092(4) -0.004(3) -0.029(3) -0.004(3)
N10 0.0404(19) 0.047(2) 0.057(2) -0.0052(18) -0.0003(18) -0.0019(16)
O1 0.127(6) 0.084(4) 0.124(5) -0.032(4) -0.035(4) 0.017(4)
O2 0.229(13) 0.140(8) 0.193(11) 0.089(8) -0.061(9) -0.075(9)
O3 0.136(8) 0.204(12) 0.139(8) -0.032(8) 0.006(7) 0.016(7)
O4 0.075(3) 0.161(6) 0.057(3) -0.003(3) 0.012(2) 0.012(4)
O5 0.131(5) 0.077(4) 0.122(5) -0.032(4) -0.005(4) 0.040(4)
O6 0.222(9) 0.055(3) 0.109(5) 0.019(3) -0.016(5) -0.047(4)

loop_
_atom_type_symbol
_atom_type_description
_atom_type_scat_dispersion_real
_atom_type_scat_dispersion_imag
_atom_type_scat_source
C C 0.0033 0.0016 'International Tables Vol C Tables 4.2.6.8 and 6.1.1.4'
H H 0.0000 0.0000 'International Tables Vol C Tables 4.2.6.8 and 6.1.1.4'
N N 0.0061 0.0033 'International Tables Vol C Tables 4.2.6.8 and 6.1.1.4'
O O 0.0106 0.0060 'International Tables Vol C Tables 4.2.6.8 and 6.1.1.4'
Cl Cl 0.1484 0.1585 'International Tables Vol C Tables 4.2.6.8 and 6.1.1.4'
Fe Fe 0.3463 0.8444 'International Tables Vol C Tables 4.2.6.8 and 6.1.1.4'
Ag Ag -0.8971 1.1015 'International Tables Vol C Tables 4.2.6.8 and 6.1.1.4'

loop_
_geom_angle_atom_site_label_1
_geom_angle_atom_site_label_2
_geom_angle_atom_site_label_3
_geom_angle
_geom_angle_site_symmetry_1
_geom_angle_site_symmetry_3
_geom_angle_publ_flag
N2 Ag1 N8 167.94(18) . . ?
N2 Ag1 Ag2 90.33(11) . . ?
N8 Ag1 Ag2 93.76(11) . . ?
N6 Ag2 N4 176.83(15) . . ?
N6 Ag2 Ag1 87.81(10) . . ?
N4 Ag2 Ag1 95.32(11) . . ?
C2 C1 C5 108.2(5) . . ?
C2 C1 C11 128.1(5) . . ?
C5 C1 C11 123.7(5) . . ?
C2 C1 Fe1 69.1(3) . . ?
C5 C1 Fe1 69.5(3) . . ?
C11 C1 Fe1 125.0(3) . . ?
C1 C2 C3 108.2(5) . . ?
C1 C2 Fe1 70.3(3) . . ?
C3 C2 Fe1 70.2(3) . . ?
C4 C3 C2 107.9(6) . . ?
C4 C3 Fe1 69.7(3) . . ?
C2 C3 Fe1 69.1(3) . . ?
C3 C4 C5 109.0(5) . . ?
C3 C4 Fe1 69.8(3) . . ?
C5 C4 Fe1 69.8(3) . . ?
C4 C5 C1 106.7(5) . . ?
C4 C5 Fe1 69.5(3) . . ?
C1 C5 Fe1 69.4(3) . . ?
C7 C6 C10 109.0(5) . . ?
C7 C6 C15 127.5(5) . . ?
C10 C6 C15 123.5(6) . . ?
C7 C6 Fe1 68.9(3) . . ?
C10 C6 Fe1 69.8(3) . . ?
C15 C6 Fe1 124.5(3) . . ?
C6 C7 C8 106.2(6) . . ?
C6 C7 Fe1 70.5(3) . . ?
C8 C7 Fe1 69.7(4) . . ?
C9 C8 C7 109.7(6) . . ?
C9 C8 Fe1 70.5(4) . . ?
C7 C8 Fe1 69.4(3) . . ?
C8 C9 C10 109.5(6) . . ?
C8 C9 Fe1 70.6(4) . . ?
C10 C9 Fe1 70.2(3) . . ?
C6 C10 C9 105.6(7) . . ?
C6 C10 Fe1 69.6(3) . . ?
C9 C10 Fe1 68.7(3) . . ?
N1 C11 C14 119.4(5) . . ?
N1 C11 C1 118.4(4) . . ?
C14 C11 C1 122.1(4) . . ?
N1 C12 C13 121.3(5) . . ?
N2 C13 C12 121.5(5) . . ?
N2 C14 C11 122.5(5) . . ?
N3 C15 C18 121.6(4) . . ?
N3 C15 C6 117.7(5) . . ?
C18 C15 C6 120.6(5) . . ?
N3 C16 C17 123.2(6) . . ?
N4 C17 C16 120.6(5) . . ?
N4 C18 C15 121.3(4) . . ?
C23 C19 C20 107.5(5) . . ?
C23 C19 C29 125.0(4) . . ?
C20 C19 C29 127.4(5) . . ?
C23 C19 Fe2 69.4(3) . . ?
C20 C19 Fe2 69.8(3) . . ?
C29 C19 Fe2 125.7(3) . . ?
C21 C20 C19 108.2(5) . . ?
C21 C20 Fe2 69.9(3) . . ?
C19 C20 Fe2 69.2(3) . . ?
C20 C21 C22 108.4(5) . . ?
C20 C21 Fe2 70.2(3) . . ?
C22 C21 Fe2 68.9(3) . . ?
C23 C22 C21 108.3(5) . . ?
C23 C22 Fe2 70.1(3) . . ?
C21 C22 Fe2 70.3(3) . . ?
C22 C23 C19 107.6(5) . . ?
C22 C23 Fe2 69.2(3) . . ?
C19 C23 Fe2 69.6(2) . . ?
C25 C24 C28 108.1(4) . . ?
C25 C24 C33 127.2(4) . . ?
C28 C24 C33 124.7(4) . . ?
C25 C24 Fe2 69.7(3) . . ?
C28 C24 Fe2 70.2(3) . . ?
C33 C24 Fe2 126.2(3) . . ?
C24 C25 C26 108.5(5) . . ?
C24 C25 Fe2 70.1(3) . . ?
C26 C25 Fe2 69.8(3) . . ?
C27 C26 C25 107.2(5) . . ?
C27 C26 Fe2 70.2(3) . . ?
C25 C26 Fe2 68.8(3) . . ?
C26 C27 C28 108.5(5) . . ?
C26 C27 Fe2 69.8(3) . . ?
C28 C27 Fe2 69.6(3) . . ?
C24 C28 C27 107.7(5) . . ?
C24 C28 Fe2 69.3(2) . . ?
C27 C28 Fe2 69.6(3) . . ?
N5 C29 C32 120.8(4) . . ?
N5 C29 C19 117.4(4) . . ?
C32 C29 C19 121.8(4) . . ?
N5 C30 C31 123.6(5) . . ?
N6 C31 C30 121.1(5) . . ?
N6 C32 C29 122.1(5) . . ?
N7 C33 C36 119.7(4) . . ?
N7 C33 C24 119.4(4) . . ?
C36 C33 C24 120.8(4) . . ?
N7 C34 C35 123.0(5) . . ?
N8 C35 C34 120.2(5) . . ?
N8 C36 C33 121.7(5) . . ?
C38 C37 C42 120.0 . . ?
C38 C37 Cl1 119.3(5) . . ?
C42 C37 Cl1 120.7(5) . . ?
C39 C38 C37 120.0 . . ?
C38 C39 C40 120.0 . . ?
C41 C40 C39 120.0 . . ?
C40 C41 C42 120.0 . . ?
C41 C42 C37 120.0 . . ?
C25 Fe2 C24 40.2(2) . . ?
C25 Fe2 C22 156.8(2) . . ?
C24 Fe2 C22 159.7(2) . . ?
C25 Fe2 C26 41.3(2) . . ?
C24 Fe2 C26 68.7(2) . . ?
C22 Fe2 C26 119.2(2) . . ?
C25 Fe2 C28 67.8(2) . . ?
C24 Fe2 C28 40.49(19) . . ?
C22 Fe2 C28 122.1(2) . . ?
C26 Fe2 C28 68.2(2) . . ?
C25 Fe2 C27 68.0(3) . . ?
C24 Fe2 C27 68.35(19) . . ?
C22 Fe2 C27 104.9(2) . . ?
C26 Fe2 C27 40.0(3) . . ?
C28 Fe2 C27 40.8(2) . . ?
C25 Fe2 C23 161.79(19) . . ?
C24 Fe2 C23 125.1(2) . . ?
C22 Fe2 C23 40.7(2) . . ?
C26 Fe2 C23 155.4(2) . . ?
C28 Fe2 C23 107.9(2) . . ?
C27 Fe2 C23 121.2(3) . . ?
C25 Fe2 C19 125.6(2) . . ?
C24 Fe2 C19 110.36(18) . . ?
C22 Fe2 C19 68.6(2) . . ?
C26 Fe2 C19 160.9(3) . . ?
C28 Fe2 C19 124.4(2) . . ?
C27 Fe2 C19 158.8(2) . . ?
C23 Fe2 C19 40.99(19) . . ?
C25 Fe2 C21 122.3(3) . . ?
C24 Fe2 C21 159.1(3) . . ?
C22 Fe2 C21 40.8(3) . . ?
C26 Fe2 C21 105.5(2) . . ?
C28 Fe2 C21 157.8(2) . . ?
C27 Fe2 C21 120.9(2) . . ?
C23 Fe2 C21 68.5(2) . . ?
C19 Fe2 C21 68.2(2) . . ?
C25 Fe2 C20 109.2(2) . . ?
C24 Fe2 C20 125.2(2) . . ?
C22 Fe2 C20 68.3(3) . . ?
C26 Fe2 C20 122.9(3) . . ?
C28 Fe2 C20 161.1(2) . . ?
C27 Fe2 C20 157.2(2) . . ?
C23 Fe2 C20 68.7(2) . . ?
C19 Fe2 C20 40.9(2) . . ?
C21 Fe2 C20 40.0(2) . . ?
C7 Fe1 C9 67.9(3) . . ?
C7 Fe1 C8 41.0(3) . . ?
C9 Fe1 C8 38.9(3) . . ?
C7 Fe1 C2 107.1(3) . . ?
C9 Fe1 C2 156.8(3) . . ?
C8 Fe1 C2 122.6(3) . . ?
C7 Fe1 C6 40.7(2) . . ?
C9 Fe1 C6 67.8(2) . . ?
C8 Fe1 C6 67.6(2) . . ?
C2 Fe1 C6 124.2(2) . . ?
C7 Fe1 C10 68.9(3) . . ?
C9 Fe1 C10 41.1(3) . . ?
C8 Fe1 C10 67.7(3) . . ?
C2 Fe1 C10 160.5(2) . . ?
C6 Fe1 C10 40.5(2) . . ?
C7 Fe1 C4 154.6(3) . . ?
C9 Fe1 C4 105.9(3) . . ?
C8 Fe1 C4 118.9(2) . . ?
C2 Fe1 C4 68.3(2) . . ?
C6 Fe1 C4 161.9(3) . . ?
C10 Fe1 C4 123.6(3) . . ?
C7 Fe1 C3 119.8(3) . . ?
C9 Fe1 C3 120.4(2) . . ?
C8 Fe1 C3 104.8(3) . . ?
C2 Fe1 C3 40.7(2) . . ?
C6 Fe1 C3 157.6(3) . . ?
C10 Fe1 C3 158.2(3) . . ?
C4 Fe1 C3 40.4(3) . . ?
C7 Fe1 C1 125.5(2) . . ?
C9 Fe1 C1 160.1(3) . . ?
C8 Fe1 C1 160.8(3) . . ?
C2 Fe1 C1 40.6(2) . . ?
C6 Fe1 C1 111.61(18) . . ?
C10 Fe1 C1 125.1(2) . . ?
C4 Fe1 C1 68.2(2) . . ?
C3 Fe1 C1 68.3(2) . . ?
C7 Fe1 C5 163.2(2) . . ?
C9 Fe1 C5 122.2(3) . . ?
C8 Fe1 C5 155.0(3) . . ?
C2 Fe1 C5 69.0(2) . . ?
C6 Fe1 C5 127.1(2) . . ?
C10 Fe1 C5 108.9(3) . . ?
C4 Fe1 C5 40.7(2) . . ?
C3 Fe1 C5 68.6(3) . . ?
C1 Fe1 C5 41.07(19) . . ?
C12 N1 C11 118.3(5) . . ?
C13 N2 C14 116.9(5) . . ?
C13 N2 Ag1 120.7(4) . . ?
C14 N2 Ag1 122.3(4) . . ?
C16 N3 C15 115.9(5) . . ?
C17 N4 C18 117.3(4) . . ?
C17 N4 Ag2 123.3(4) . . ?
C18 N4 Ag2 119.3(3) . . ?
C30 N5 C29 115.6(4) . . ?
C32 N6 C31 116.8(5) . . ?
C32 N6 Ag2 123.3(4) . . ?
C31 N6 Ag2 119.7(3) . . ?
C33 N7 C34 117.4(5) . . ?
C35 N8 C36 118.0(5) . . ?
C35 N8 Ag1 121.8(3) . . ?
C36 N8 Ag1 120.2(4) . . ?
O2 N9 O1 142.0(13) . . ?
O2 N9 O3 108.9(12) . . ?
O1 N9 O3 108.3(9) . . ?
O6 N10 O4 121.1(7) . . ?
O6 N10 O5 124.3(7) . . ?
O4 N10 O5 114.4(7) . . ?

loop_
_geom_bond_atom_site_label_1
_geom_bond_atom_site_label_2
_geom_bond_distance
_geom_bond_site_symmetry_2
_geom_bond_publ_flag
Ag1 N2 2.164(4) . ?
Ag1 N8 2.196(5) . ?
Ag1 Ag2 3.2639(6) . ?
Ag2 N6 2.163(4) . ?
Ag2 N4 2.164(4) . ?
C1 C2 1.425(8) . ?
C1 C5 1.446(7) . ?
C1 C11 1.450(7) . ?
C1 Fe1 2.061(4) . ?
C2 C3 1.427(8) . ?
C2 Fe1 2.044(5) . ?
C3 C4 1.421(11) . ?
C3 Fe1 2.058(5) . ?
C4 C5 1.433(9) . ?
C4 Fe1 2.057(5) . ?
C5 Fe1 2.062(5) . ?
C6 C7 1.414(9) . ?
C6 C10 1.418(9) . ?
C6 C15 1.489(7) . ?
C6 Fe1 2.045(5) . ?
C7 C8 1.419(9) . ?
C7 Fe1 2.024(6) . ?
C8 C9 1.350(12) . ?
C8 Fe1 2.029(6) . ?
C9 C10 1.432(10) . ?
C9 Fe1 2.028(5) . ?
C10 Fe1 2.048(5) . ?
C11 N1 1.334(7) . ?
C11 C14 1.407(7) . ?
C12 N1 1.331(7) . ?
C12 C13 1.399(9) . ?
C13 N2 1.321(8) . ?
C14 N2 1.336(7) . ?
C15 N3 1.330(7) . ?
C15 C18 1.380(7) . ?
C16 N3 1.323(8) . ?
C16 C17 1.384(9) . ?
C17 N4 1.309(7) . ?
C18 N4 1.345(7) . ?
C19 C23 1.436(7) . ?
C19 C20 1.438(7) . ?
C19 C29 1.451(7) . ?
C19 Fe2 2.052(4) . ?
C20 C21 1.407(9) . ?
C20 Fe2 2.060(5) . ?
C21 C22 1.429(10) . ?
C21 Fe2 2.056(5) . ?
C22 C23 1.422(7) . ?
C22 Fe2 2.038(5) . ?
C23 Fe2 2.049(5) . ?
C24 C25 1.398(7) . ?
C24 C28 1.412(7) . ?
C24 C33 1.472(6) . ?
C24 Fe2 2.035(4) . ?
C25 C26 1.436(8) . ?
C25 Fe2 2.029(5) . ?
C26 C27 1.398(10) . ?
C26 Fe2 2.042(5) . ?
C27 C28 1.427(7) . ?
C27 Fe2 2.047(5) . ?
C28 Fe2 2.047(5) . ?
C29 N5 1.357(6) . ?
C29 C32 1.383(7) . ?
C30 N5 1.340(7) . ?
C30 C31 1.355(8) . ?
C31 N6 1.343(8) . ?
C32 N6 1.335(6) . ?
C33 N7 1.320(6) . ?
C33 C36 1.398(7) . ?
C34 N7 1.335(7) . ?
C34 C35 1.356(9) . ?
C35 N8 1.323(8) . ?
C36 N8 1.324(7) . ?
C37 C38 1.3900 . ?
C37 C42 1.3900 . ?
C37 Cl1 1.684(7) . ?
C38 C39 1.3900 . ?
C39 C40 1.3900 . ?
C40 C41 1.3900 . ?
C41 C42 1.3900 . ?
N9 O2 1.095(11) . ?
N9 O1 1.180(9) . ?
N9 O3 1.291(13) . ?
N10 O6 1.190(7) . ?
N10 O4 1.196(7) . ?
N10 O5 1.248(7) . ?
